data_4060686
loop_
_publ_author_name
' Toshiyuki Oshiki '

_publ_section_title
;
Preparation, Structural Characterization, and Reactions of Tantalum-Alkyne
Complexes
;
_journal_name_full Organometallics
_journal_year 2003
_chemical_formula_sum 'C30 H78 Cl Li N3 O3 Si6 Yb'
_chemical_formula_weight 912.92
_space_group_IT_number 15
_symmetry_cell_setting monoclinic
_symmetry_space_group_name_Hall '-I 2ya'
_symmetry_space_group_name_H-M 'I 1 2/a 1'
_cell_angle_alpha 90.00
_cell_angle_beta 90.8290(10)
_cell_angle_gamma 90.00
_cell_formula_units_Z 8
_cell_length_a 25.0333(8)
_cell_length_b 16.3725(6)
_cell_length_c 27.4177(15)
_cell_measurement_temperature 293(2)
_cell_volume 11236.2(8)
_diffrn_ambient_temperature 293(2)
_exptl_crystal_density_diffrn 1.079
_cod_depositor_comments
;
The following automatic conversions were performed:
'_symmetry_cell_setting' value 'Monoclinic' changed to 'monoclinic'
according to '/home/saulius/struct/CIF-dictionaries/cif_core.dic'
dictionary named 'cif_core.dic' version 2.4.1 from 2010-06-29.

Automatic conversion script
Id: cif_fix_enum 1527 2010-12-29 10:47:43Z saulius 
;
_cod_original_sg_symbol_H-M 'I 2/a'
_cod_database_code 4060686

loop_
_symmetry_equiv_pos_as_xyz
'x, y, z'
'-x+1/2, y, -z'
'x+1/2, y+1/2, z+1/2'
'-x+1, y+1/2, -z+1/2'
'-x, -y, -z'
'x-1/2, -y, z'
'-x+1/2, -y+1/2, -z+1/2'
'x, -y+1/2, z+1/2'

loop_
_atom_site_label
_atom_site_type_symbol
_atom_site_fract_x
_atom_site_fract_y
_atom_site_fract_z
_atom_site_U_iso_or_equiv
_atom_site_adp_type
_atom_site_occupancy
_atom_site_symmetry_multiplicity
_atom_site_calc_flag
_atom_site_refinement_flags
_atom_site_disorder_assembly
_atom_site_disorder_group
Yb Yb 0.643181(9) 0.523459(15) 0.353708(9) 0.05670(11) Uani 1 1 d . . .
Li Li 0.5689(6) 0.5177(9) 0.1873(5) 0.098(4) Uani 1 1 d . . .
Cl Cl 0.60198(7) 0.52457(13) 0.26803(6) 0.0890(5) Uani 1 1 d . . .
Si1 Si 0.62510(8) 0.68371(12) 0.43107(8) 0.0835(5) Uani 1 1 d . . .
Si2 Si 0.64576(8) 0.72525(13) 0.32679(8) 0.0884(6) Uani 1 1 d . . .
Si3 Si 0.78191(7) 0.51784(13) 0.36434(8) 0.0812(5) Uani 1 1 d . . .
Si4 Si 0.72842(8) 0.40226(15) 0.29581(8) 0.0950(7) Uani 1 1 d . . .
Si5 Si 0.60876(10) 0.36798(14) 0.43276(8) 0.0962(6) Uani 1 1 d . . .
Si6 Si 0.52113(7) 0.44216(14) 0.37333(7) 0.0817(5) Uani 1 1 d . . .
N1 N 0.63906(18) 0.6551(3) 0.37247(18) 0.0642(12) Uani 1 1 d . . .
N2 N 0.72385(18) 0.4779(3) 0.33831(19) 0.0671(12) Uani 1 1 d . . .
N3 N 0.58806(19) 0.4391(3) 0.39104(17) 0.0700(13) Uani 1 1 d . . .
O1 O 0.4935(2) 0.5432(5) 0.1873(3) 0.127(2) Uani 1 1 d . . .
O2 O 0.6014(3) 0.5980(4) 0.1476(2) 0.123(2) Uani 1 1 d . . .
O3 O 0.5778(3) 0.4132(5) 0.1580(2) 0.131(2) Uani 1 1 d . . .
C1 C 0.5598(4) 0.7371(7) 0.4365(4) 0.148(4) Uani 1 1 d . . .
H1A H 0.5630 0.7801 0.4602 0.223 Uiso 1 1 calc R . .
H1B H 0.5331 0.6989 0.4467 0.223 Uiso 1 1 calc R . .
H1C H 0.5496 0.7598 0.4055 0.223 Uiso 1 1 calc R . .
C2 C 0.6759(4) 0.7530(6) 0.4608(3) 0.118(3) Uani 1 1 d . . .
H2A H 0.6580 0.7924 0.4807 0.177 Uiso 1 1 calc R . .
H2B H 0.6957 0.7807 0.4361 0.177 Uiso 1 1 calc R . .
H2C H 0.6998 0.7212 0.4808 0.177 Uiso 1 1 calc R . .
C3 C 0.6217(4) 0.5935(6) 0.4711(3) 0.127(3) Uani 1 1 d . . .
H3A H 0.6161 0.6109 0.5041 0.190 Uiso 1 1 calc R . .
H3B H 0.6546 0.5637 0.4694 0.190 Uiso 1 1 calc R . .
H3C H 0.5927 0.5591 0.4606 0.190 Uiso 1 1 calc R . .
C4 C 0.6714(5) 0.8284(5) 0.3489(4) 0.150(4) Uani 1 1 d . . .
H4A H 0.6607 0.8700 0.3261 0.225 Uiso 1 1 calc R . .
H4B H 0.7097 0.8269 0.3515 0.225 Uiso 1 1 calc R . .
H4C H 0.6567 0.8402 0.3803 0.225 Uiso 1 1 calc R . .
C5 C 0.6953(4) 0.6886(6) 0.2822(3) 0.124(3) Uani 1 1 d . . .
H5A H 0.7083 0.7340 0.2637 0.186 Uiso 1 1 calc R . .
H5B H 0.6787 0.6498 0.2606 0.186 Uiso 1 1 calc R . .
H5C H 0.7246 0.6631 0.2993 0.186 Uiso 1 1 calc R . .
C6 C 0.5813(4) 0.7477(6) 0.2942(4) 0.135(3) Uani 1 1 d . . .
H6A H 0.5800 0.8046 0.2857 0.203 Uiso 1 1 calc R . .
H6B H 0.5520 0.7349 0.3151 0.203 Uiso 1 1 calc R . .
H6C H 0.5788 0.7153 0.2651 0.203 Uiso 1 1 calc R . .
C7 C 0.7681(3) 0.6021(5) 0.4065(3) 0.110(3) Uani 1 1 d . . .
H7A H 0.8011 0.6221 0.4202 0.165 Uiso 1 1 calc R . .
H7B H 0.7457 0.5828 0.4322 0.165 Uiso 1 1 calc R . .
H7C H 0.7502 0.6454 0.3892 0.165 Uiso 1 1 calc R . .
C8 C 0.8287(3) 0.5597(7) 0.3188(4) 0.133(3) Uani 1 1 d . . .
H8A H 0.8648 0.5507 0.3298 0.200 Uiso 1 1 calc R . .
H8B H 0.8225 0.6173 0.3150 0.200 Uiso 1 1 calc R . .
H8C H 0.8229 0.5329 0.2881 0.200 Uiso 1 1 calc R . .
C9 C 0.8211(4) 0.4446(6) 0.4029(4) 0.131(3) Uani 1 1 d . . .
H9A H 0.8585 0.4556 0.3997 0.197 Uiso 1 1 calc R . .
H9B H 0.8136 0.3898 0.3924 0.197 Uiso 1 1 calc R . .
H9C H 0.8112 0.4508 0.4364 0.197 Uiso 1 1 calc R . .
C10 C 0.7855(4) 0.3310(7) 0.3061(5) 0.171(5) Uani 1 1 d . . .
H10A H 0.7974 0.3104 0.2753 0.257 Uiso 1 1 calc R . .
H10B H 0.7742 0.2863 0.3261 0.257 Uiso 1 1 calc R . .
H10C H 0.8143 0.3595 0.3221 0.257 Uiso 1 1 calc R . .
C11 C 0.7380(4) 0.4431(8) 0.2333(3) 0.152(4) Uani 1 1 d . . .
H11A H 0.7624 0.4088 0.2161 0.228 Uiso 1 1 calc R . .
H11B H 0.7521 0.4975 0.2353 0.228 Uiso 1 1 calc R . .
H11C H 0.7042 0.4442 0.2162 0.228 Uiso 1 1 calc R . .
C12 C 0.6683(3) 0.3368(6) 0.2964(3) 0.120(3) Uani 1 1 d . . .
H12A H 0.6758 0.2859 0.2806 0.180 Uiso 1 1 calc R . .
H12B H 0.6395 0.3639 0.2795 0.180 Uiso 1 1 calc R . .
H12C H 0.6583 0.3266 0.3295 0.180 Uiso 1 1 calc R . .
C13 C 0.6829(4) 0.3743(6) 0.4419(3) 0.129(3) Uani 1 1 d . . .
H13A H 0.6942 0.3342 0.4654 0.193 Uiso 1 1 calc R . .
H13B H 0.6923 0.4278 0.4534 0.193 Uiso 1 1 calc R . .
H13C H 0.7002 0.3641 0.4114 0.193 Uiso 1 1 calc R . .
C14 C 0.5915(6) 0.2599(6) 0.4132(4) 0.161(4) Uani 1 1 d . . .
H14A H 0.5831 0.2279 0.4414 0.242 Uiso 1 1 calc R . .
H14B H 0.6214 0.2362 0.3969 0.242 Uiso 1 1 calc R . .
H14C H 0.5612 0.2611 0.3913 0.242 Uiso 1 1 calc R . .
C15 C 0.5801(4) 0.3774(7) 0.4944(3) 0.134(4) Uani 1 1 d . . .
H15A H 0.5748 0.3240 0.5078 0.201 Uiso 1 1 calc R . .
H15B H 0.5465 0.4055 0.4922 0.201 Uiso 1 1 calc R . .
H15C H 0.6043 0.4077 0.5150 0.201 Uiso 1 1 calc R . .
C16 C 0.4732(3) 0.4049(7) 0.4220(3) 0.133(3) Uani 1 1 d . . .
H16A H 0.4408 0.3859 0.4066 0.199 Uiso 1 1 calc R . .
H16B H 0.4652 0.4490 0.4437 0.199 Uiso 1 1 calc R . .
H16C H 0.4895 0.3610 0.4400 0.199 Uiso 1 1 calc R . .
C17 C 0.5061(3) 0.3773(6) 0.3198(3) 0.115(3) Uani 1 1 d . . .
H17A H 0.4717 0.3525 0.3234 0.173 Uiso 1 1 calc R . .
H17B H 0.5328 0.3354 0.3173 0.173 Uiso 1 1 calc R . .
H17C H 0.5061 0.4102 0.2908 0.173 Uiso 1 1 calc R . .
C18 C 0.4995(3) 0.5479(6) 0.3602(4) 0.114(3) Uani 1 1 d . . .
H18A H 0.4614 0.5514 0.3623 0.171 Uiso 1 1 calc R . .
H18B H 0.5103 0.5629 0.3280 0.171 Uiso 1 1 calc R . .
H18C H 0.5157 0.5843 0.3835 0.171 Uiso 1 1 calc R . .
C19 C 0.4523(9) 0.4979(13) 0.1674(11) 0.271(12) Uani 1 1 d . . .
H19A H 0.4503 0.4448 0.1829 0.325 Uiso 1 1 calc R . .
H19B H 0.4575 0.4900 0.1327 0.325 Uiso 1 1 calc R . .
C20 C 0.4025(7) 0.5457(13) 0.1761(12) 0.263(12) Uani 1 1 d . . .
H20A H 0.3911 0.5729 0.1463 0.315 Uiso 1 1 calc R . .
H20B H 0.3741 0.5094 0.1862 0.315 Uiso 1 1 calc R . .
C21 C 0.4132(6) 0.6056(14) 0.2138(7) 0.217(8) Uani 1 1 d . . .
H21A H 0.3985 0.6583 0.2046 0.261 Uiso 1 1 calc R . .
H21B H 0.3976 0.5888 0.2443 0.261 Uiso 1 1 calc R . .
C22 C 0.4695(7) 0.6100(13) 0.2183(7) 0.248(9) Uani 1 1 d . . .
H22A H 0.4803 0.6028 0.2521 0.298 Uiso 1 1 calc R . .
H22B H 0.4820 0.6630 0.2075 0.298 Uiso 1 1 calc R . .
C23 C 0.6560(6) 0.6050(13) 0.1381(6) 0.214(8) Uani 1 1 d . . .
H23A H 0.6758 0.6091 0.1687 0.257 Uiso 1 1 calc R . .
H23B H 0.6681 0.5566 0.1211 0.257 Uiso 1 1 calc R . .
C24 C 0.6654(7) 0.6725(14) 0.1103(8) 0.236(9) Uani 1 1 d . . .
H24A H 0.6912 0.7075 0.1266 0.283 Uiso 1 1 calc R . .
H24B H 0.6799 0.6562 0.0791 0.283 Uiso 1 1 calc R . .
C25 C 0.6210(9) 0.7119(13) 0.1033(9) 0.296(14) Uani 1 1 d . . .
H25A H 0.6109 0.7113 0.0690 0.355 Uiso 1 1 calc R . .
H25B H 0.6248 0.7683 0.1138 0.355 Uiso 1 1 calc R . .
C26 C 0.5809(7) 0.6703(12) 0.1321(9) 0.258(11) Uani 1 1 d . . .
H26A H 0.5714 0.7037 0.1599 0.310 Uiso 1 1 calc R . .
H26B H 0.5490 0.6610 0.1125 0.310 Uiso 1 1 calc R . .
C27 C 0.5685(8) 0.3370(9) 0.1791(6) 0.216(8) Uani 1 1 d . . .
H27A H 0.5314 0.3338 0.1887 0.259 Uiso 1 1 calc R . .
H27B H 0.5904 0.3317 0.2084 0.259 Uiso 1 1 calc R . .
C28 C 0.5798(7) 0.2714(9) 0.1471(10) 0.206(8) Uani 1 1 d . . .
H28A H 0.6059 0.2347 0.1617 0.247 Uiso 1 1 calc R . .
H28B H 0.5476 0.2408 0.1394 0.247 Uiso 1 1 calc R . .
C29 C 0.5998(12) 0.3076(14) 0.1059(9) 0.298(15) Uani 1 1 d . . .
H29A H 0.5773 0.2960 0.0777 0.358 Uiso 1 1 calc R . .
H29B H 0.6357 0.2884 0.0996 0.358 Uiso 1 1 calc R . .
C30 C 0.5999(18) 0.3941(13) 0.1170(9) 0.45(3) Uani 1 1 d . . .
H30A H 0.6365 0.4133 0.1178 0.538 Uiso 1 1 calc R . .
H30B H 0.5813 0.4227 0.0909 0.538 Uiso 1 1 calc R . .

loop_
_atom_site_aniso_label
_atom_site_aniso_U_11
_atom_site_aniso_U_22
_atom_site_aniso_U_33
_atom_site_aniso_U_23
_atom_site_aniso_U_13
_atom_site_aniso_U_12
Yb 0.05376(15) 0.05699(16) 0.05941(16) -0.00219(12) 0.00343(10) -0.00005(12)
Li 0.094(8) 0.102(9) 0.098(9) 0.006(7) -0.005(7) -0.017(7)
Cl 0.0832(11) 0.1161(15) 0.0675(9) 0.0015(10) -0.0078(8) -0.0014(10)
Si1 0.0868(12) 0.0744(12) 0.0897(13) -0.0250(10) 0.0177(10) -0.0056(10)
Si2 0.0905(13) 0.0686(12) 0.1060(15) 0.0215(11) -0.0025(11) -0.0063(10)
Si3 0.0551(9) 0.0954(14) 0.0928(13) -0.0166(11) -0.0091(9) 0.0078(9)
Si4 0.0749(12) 0.1097(17) 0.1004(15) -0.0397(13) -0.0026(10) 0.0243(11)
Si5 0.1178(17) 0.0819(14) 0.0888(14) 0.0214(11) -0.0086(12) -0.0212(12)
Si6 0.0701(11) 0.0935(14) 0.0818(12) -0.0045(10) 0.0111(9) -0.0192(10)
N1 0.068(3) 0.052(3) 0.073(3) -0.009(2) 0.003(2) 0.000(2)
N2 0.048(2) 0.076(3) 0.077(3) -0.015(3) -0.003(2) 0.007(2)
N3 0.072(3) 0.071(3) 0.067(3) -0.001(3) 0.003(2) -0.013(3)
O1 0.092(4) 0.150(6) 0.139(5) 0.005(4) -0.026(4) -0.011(4)
O2 0.127(5) 0.125(5) 0.118(5) 0.039(4) 0.006(4) 0.003(4)
O3 0.176(6) 0.119(6) 0.096(4) -0.024(4) -0.007(4) -0.008(4)
C1 0.114(7) 0.144(9) 0.188(10) -0.073(8) 0.031(7) 0.020(6)
C2 0.134(7) 0.107(7) 0.113(6) -0.037(5) 0.006(5) -0.022(5)
C3 0.174(9) 0.138(8) 0.070(5) -0.016(5) 0.035(5) -0.050(7)
C4 0.187(10) 0.070(5) 0.192(11) 0.016(6) -0.023(8) -0.032(6)
C5 0.114(6) 0.156(9) 0.101(6) 0.054(6) 0.021(5) -0.009(6)
C6 0.124(7) 0.114(7) 0.167(9) 0.043(7) -0.026(6) 0.018(6)
C7 0.094(5) 0.117(7) 0.118(6) -0.036(5) -0.026(5) -0.005(5)
C8 0.071(5) 0.170(9) 0.158(8) -0.009(7) 0.010(5) -0.016(6)
C9 0.100(6) 0.126(7) 0.166(9) 0.004(7) -0.050(6) 0.020(5)
C10 0.127(8) 0.142(9) 0.244(13) -0.097(9) -0.036(8) 0.067(7)
C11 0.133(8) 0.227(13) 0.096(6) -0.062(7) 0.021(6) -0.009(8)
C12 0.113(6) 0.108(6) 0.139(7) -0.065(6) -0.014(5) 0.000(5)
C13 0.133(7) 0.130(8) 0.124(7) 0.041(6) -0.016(6) 0.018(6)
C14 0.228(12) 0.078(6) 0.177(10) 0.013(6) -0.026(9) -0.034(7)
C15 0.155(8) 0.160(9) 0.088(5) 0.047(6) 0.000(5) -0.047(7)
C16 0.097(6) 0.182(10) 0.120(7) 0.004(7) 0.033(5) -0.032(6)
C17 0.091(5) 0.149(8) 0.107(6) -0.024(6) -0.004(4) -0.035(5)
C18 0.073(5) 0.132(7) 0.137(8) 0.004(6) -0.010(5) 0.006(5)
C19 0.190(18) 0.25(2) 0.37(3) -0.107(19) -0.10(2) 0.022(16)
C20 0.133(14) 0.190(18) 0.46(4) -0.06(2) -0.059(18) -0.002(12)
C21 0.117(11) 0.26(2) 0.28(2) 0.042(17) 0.061(12) 0.033(12)
C22 0.165(15) 0.29(2) 0.29(2) -0.133(19) -0.011(13) 0.028(14)
C23 0.146(13) 0.28(2) 0.216(15) 0.122(15) 0.007(10) -0.003(12)
C24 0.155(13) 0.25(2) 0.30(2) 0.134(18) 0.022(13) -0.005(13)
C25 0.216(18) 0.24(2) 0.43(3) 0.23(2) 0.10(2) 0.057(16)
C26 0.176(14) 0.212(17) 0.39(3) 0.141(19) 0.109(16) 0.046(13)
C27 0.36(3) 0.102(10) 0.184(14) -0.006(10) -0.011(14) -0.038(13)
C28 0.166(12) 0.112(11) 0.34(3) -0.021(15) -0.050(14) 0.021(9)
C29 0.45(4) 0.163(18) 0.28(3) -0.102(18) 0.12(3) -0.01(2)
C30 0.96(9) 0.167(18) 0.22(2) -0.070(16) 0.20(3) -0.17(3)

loop_
_geom_bond_atom_site_label_1
_geom_bond_atom_site_label_2
_geom_bond_distance
_geom_bond_site_symmetry_2
_geom_bond_publ_flag
Yb N2 2.199(4) . ?
Yb N3 2.214(5) . ?
Yb N1 2.219(5) . ?
Yb Cl 2.5519(16) . ?
Li O2 1.897(15) . ?
Li O3 1.905(17) . ?
Li O1 1.935(16) . ?
Li Cl 2.353(14) . ?
Si1 N1 1.714(5) . ?
Si1 C3 1.842(9) . ?
Si1 C1 1.862(9) . ?
Si1 C2 1.881(8) . ?
Si2 N1 1.709(5) . ?
Si2 C5 1.853(9) . ?
Si2 C6 1.870(8) . ?
Si2 C4 1.902(9) . ?
Si3 N2 1.738(5) . ?
Si3 C7 1.836(8) . ?
Si3 C8 1.855(10) . ?
Si3 C9 1.867(9) . ?
Si4 N2 1.705(5) . ?
Si4 C12 1.849(9) . ?
Si4 C11 1.858(11) . ?
Si4 C10 1.863(9) . ?
Si5 N3 1.707(6) . ?
Si5 C15 1.851(9) . ?
Si5 C13 1.872(10) . ?
Si5 C14 1.897(10) . ?
Si6 N3 1.738(5) . ?
Si6 C17 1.847(8) . ?
Si6 C18 1.847(9) . ?
Si6 C16 1.907(8) . ?
O1 C19 1.377(17) . ?
O1 C22 1.513(17) . ?
O2 C26 1.357(16) . ?
O2 C23 1.399(14) . ?
O3 C30 1.30(2) . ?
O3 C27 1.396(14) . ?
C19 C20 1.50(2) . ?
C20 C21 1.45(2) . ?
C21 C22 1.41(2) . ?
C23 C24 1.367(19) . ?
C24 C25 1.296(19) . ?
C25 C26 1.46(2) . ?
C27 C28 1.42(2) . ?
C28 C29 1.38(2) . ?
C29 C30 1.45(2) . ?
